data_2017045
loop_
_publ_author_name
'Vallat, Olivier'
'Buciumas, Ana-Maria'
'Neier, Reinhard'
'Stoeckli-Evans, Helen'

_publ_section_title
;
 5-Hydroxyalkyl derivatives of <i>tert</i>-butyl
 2-oxo-2,5-dihydro-1<i>H</i>-pyrrole-1-carboxylate:
 diastereoselectivity of the Mukaiyama crossed-aldol-type reaction
;
_journal_coeditor_code GA3120
_journal_issue 4
_journal_name_full 'Acta Crystallographica Section C'
_journal_page_first o171
_journal_page_last o175
_journal_paper_doi 10.1107/S0108270109008877
_journal_volume 65
_journal_year 2009
_chemical_formula_iupac 'C20 H24 N2 O8'
_chemical_formula_moiety 'C20 H24 N2 O8'
_chemical_formula_sum 'C20 H24 N2 O8'
_chemical_formula_weight 420.41
_chemical_name_systematic
;
<i>tert</i>-butyl
2-[1-hydroxy-3-(methoxycarbonyl)propyl]-3-(2-nitrophenyl)-5-oxo-2,5-dihydro-
1<i>H</i>-pyrrole-1-carboxylate
;
_space_group_IT_number 61
_symmetry_cell_setting orthorhombic
_symmetry_space_group_name_Hall '-P 2ac 2ab'
_symmetry_space_group_name_H-M 'P b c a'
_atom_sites_solution_hydrogens geom
_atom_sites_solution_primary direct
_atom_sites_solution_secondary difmap
_audit_creation_method SHELXL-97
_cell_angle_alpha 90.00
_cell_angle_beta 90.00
_cell_angle_gamma 90.00
_cell_formula_units_Z 8
_cell_length_a 9.1439(7)
_cell_length_b 20.7113(18)
_cell_length_c 21.598(2)
_cell_measurement_reflns_used 14223
_cell_measurement_temperature 153(2)
_cell_measurement_theta_max 26.04
_cell_measurement_theta_min 1.43
_cell_volume 4090.3(6)
_computing_cell_refinement 'X-AREA (Stoe & Cie, 2006)'
_computing_data_collection 'X-AREA (Stoe & Cie, 2006)'
_computing_data_reduction 'X-RED32 (Stoe & Cie, 2006)'
_computing_molecular_graphics 'ORTEP-3 (Farrugia, 1997) and PLATON  (Spek, 2009)'
_computing_publication_material 'SHELXL97 (Sheldrick, 2008)'
_computing_structure_refinement 'SHELXL97 (Sheldrick, 2008)'
_computing_structure_solution 'SHELXS97 (Sheldrick, 2008)'
_diffrn_ambient_temperature 153(2)
_diffrn_measured_fraction_theta_full 0.965
_diffrn_measured_fraction_theta_max 0.962
_diffrn_measurement_device_type 'Stoe IPDS-2'
_diffrn_measurement_method 'rotation method'
_diffrn_radiation_monochromator graphite
_diffrn_radiation_source 'fine-focus sealed tube'
_diffrn_radiation_type MoK\a
_diffrn_radiation_wavelength 0.71073
_diffrn_reflns_av_R_equivalents 0.0775
_diffrn_reflns_av_sigmaI/netI 0.0528
_diffrn_reflns_limit_h_max 11
_diffrn_reflns_limit_h_min -8
_diffrn_reflns_limit_k_max 25
_diffrn_reflns_limit_k_min -17
_diffrn_reflns_limit_l_max 26
_diffrn_reflns_limit_l_min -26
_diffrn_reflns_number 16666
_diffrn_reflns_theta_full 25.00
_diffrn_reflns_theta_max 25.98
_diffrn_reflns_theta_min 1.89
_diffrn_standards_decay_% 0
_diffrn_standards_number 0
_exptl_absorpt_coefficient_mu 0.106
_exptl_absorpt_correction_type none
_exptl_crystal_colour colourless
_exptl_crystal_density_diffrn 1.365
_exptl_crystal_density_method 'not measured'
_exptl_crystal_description plate
_exptl_crystal_F_000 1776
_exptl_crystal_size_max 0.50
_exptl_crystal_size_mid 0.45
_exptl_crystal_size_min 0.10
_refine_diff_density_max 0.179
_refine_diff_density_min -0.219
_refine_ls_extinction_coef 0.0048(6)
_refine_ls_extinction_expression Fc^*^=kFc[1+0.001xFc^2^\l^3^/sin(2\q)]^-1/4^
_refine_ls_extinction_method 'SHELXL97 (Sheldrick, 2008)'
_refine_ls_goodness_of_fit_ref 0.949
_refine_ls_hydrogen_treatment constr
_refine_ls_matrix_type full
_refine_ls_number_parameters 277
_refine_ls_number_reflns 3856
_refine_ls_number_restraints 0
_refine_ls_restrained_S_all 0.949
_refine_ls_R_factor_all 0.0729
_refine_ls_R_factor_gt 0.0439
_refine_ls_shift/su_max 0.001
_refine_ls_shift/su_mean 0.000
_refine_ls_structure_factor_coef Fsqd
_refine_ls_weighting_details 'calc w=1/[\s^2^(Fo^2^)+(0.0615P)^2^] where P=(Fo^2^+2Fc^2^)/3'
_refine_ls_weighting_scheme calc
_refine_ls_wR_factor_gt 0.0993
_refine_ls_wR_factor_ref 0.1097
_reflns_number_gt 2605
_reflns_number_total 3856
_reflns_threshold_expression I>2\s(I)
_cod_data_source_file ga3120.cif
_cod_data_source_block II
_cod_database_code 2017045
_cod_database_fobs_code 2017045

loop_
_symmetry_equiv_pos_site_id
_symmetry_equiv_pos_as_xyz
1 x,y,z
2 1/2-x,-y,1/2+z
3 1/2+x,1/2-y,-z
4 -x,1/2+y,1/2-z
5 -x,-y,-z
6 1/2+x,y,1/2-z
7 1/2-x,1/2+y,z
8 x,1/2-y,1/2+z

loop_
_atom_site_aniso_label
_atom_site_aniso_U_11
_atom_site_aniso_U_22
_atom_site_aniso_U_33
_atom_site_aniso_U_12
_atom_site_aniso_U_13
_atom_site_aniso_U_23
O1 0.0431(8) 0.0422(8) 0.0341(6) -0.0070(8) 0.0024(5) -0.0091(6)
O2 0.0461(8) 0.0322(8) 0.0348(6) -0.0067(7) -0.0004(5) -0.0041(5)
O3 0.0435(8) 0.0348(8) 0.0283(5) -0.0078(7) 0.0027(5) -0.0013(5)
O4 0.0429(9) 0.0323(8) 0.0390(6) 0.0015(7) -0.0080(5) -0.0012(5)
O5 0.0419(10) 0.0490(12) 0.1047(13) 0.0032(9) -0.0081(9) -0.0138(9)
O6 0.0428(9) 0.0463(10) 0.0618(9) -0.0045(8) -0.0055(7) -0.0016(7)
O7 0.0392(9) 0.0437(10) 0.0448(7) 0.0001(8) -0.0008(6) 0.0071(6)
O8 0.0570(11) 0.0812(14) 0.0473(8) 0.0047(10) -0.0222(7) -0.0111(8)
N1 0.0341(9) 0.0306(9) 0.0295(7) -0.0022(8) 0.0010(6) -0.0024(6)
N2 0.0369(10) 0.0516(12) 0.0330(7) 0.0008(10) -0.0002(7) -0.0043(7)
C1 0.0338(11) 0.0356(11) 0.0295(8) 0.0016(9) -0.0003(7) -0.0011(7)
C2 0.0376(11) 0.0352(11) 0.0307(8) -0.0043(10) 0.0017(7) -0.0001(7)
C3 0.0339(11) 0.0298(11) 0.0325(8) 0.0007(9) -0.0026(7) 0.0024(7)
C4 0.0360(11) 0.0273(10) 0.0294(7) -0.0012(9) -0.0018(7) -0.0014(7)
C5 0.0318(10) 0.0298(11) 0.0309(8) -0.0002(9) -0.0009(7) -0.0004(7)
C6 0.0401(12) 0.0348(12) 0.0314(8) -0.0047(10) 0.0033(7) 0.0026(7)
C7 0.0577(14) 0.0386(13) 0.0402(9) -0.0028(11) -0.0070(9) 0.0063(8)
C8 0.0375(12) 0.0491(14) 0.0419(9) -0.0042(11) 0.0032(8) 0.0002(9)
C9 0.0576(14) 0.0474(14) 0.0327(8) -0.0067(12) 0.0063(9) -0.0035(8)
C10 0.0366(11) 0.0326(11) 0.0336(8) 0.0006(10) -0.0007(7) -0.0004(7)
C11 0.0462(13) 0.0401(13) 0.0348(8) 0.0002(11) -0.0010(8) -0.0077(8)
C12 0.0509(14) 0.0398(13) 0.0474(10) -0.0016(11) 0.0075(9) -0.0140(9)
C13 0.0433(13) 0.0411(13) 0.0534(11) -0.0016(12) -0.0026(9) -0.0195(9)
C14 0.0652(18) 0.0479(16) 0.0682(14) -0.0051(14) -0.0135(12) 0.0034(11)
C15 0.0385(11) 0.0339(11) 0.0317(8) -0.0052(10) 0.0045(7) -0.0005(7)
C16 0.0511(13) 0.0362(12) 0.0445(10) -0.0023(11) 0.0026(9) 0.0039(8)
C17 0.0759(18) 0.0324(12) 0.0540(11) -0.0052(13) 0.0191(12) 0.0040(9)
C18 0.0618(16) 0.0425(14) 0.0594(12) -0.0201(13) 0.0246(12) -0.0144(11)
C19 0.0454(13) 0.0522(15) 0.0473(10) -0.0157(12) 0.0101(9) -0.0156(10)
C20 0.0408(12) 0.0350(12) 0.0342(8) -0.0029(10) 0.0039(8) -0.0051(8)

loop_
_atom_site_type_symbol
_atom_site_label
_atom_site_fract_x
_atom_site_fract_y
_atom_site_fract_z
_atom_site_U_iso_or_equiv
_atom_site_thermal_displace_type
_atom_site_calc_flag
_atom_site_refinement_flags
_atom_site_occupancy
O O1 0.82338(16) 1.04916(7) 1.03743(5) 0.0398(4) Uani . . 1.000
O O2 0.98587(16) 1.10030(7) 0.94111(5) 0.0377(4) Uani . . 1.000
O O3 0.95859(15) 1.04336(7) 0.85188(5) 0.0355(4) Uani . . 1.000
O O4 0.94241(16) 0.86269(7) 0.92957(5) 0.0381(4) Uani . . 1.000
O O5 1.0951(2) 0.73288(9) 0.85235(9) 0.0652(7) Uani . . 1.000
O O6 0.85174(18) 0.72804(8) 0.85811(7) 0.0503(5) Uani . . 1.000
O O7 0.46800(17) 0.97641(8) 0.87432(6) 0.0426(5) Uani . . 1.000
O O8 0.3128(2) 0.91739(10) 0.82448(6) 0.0618(7) Uani . . 1.000
N N1 0.84959(18) 1.00760(8) 0.93705(6) 0.0314(5) Uani . . 1.000
N N2 0.40953(19) 0.92421(10) 0.86356(7) 0.0405(6) Uani . . 1.000
C C1 0.7897(2) 1.01036(10) 0.99720(7) 0.0330(6) Uani . . 1.000
C C2 0.6820(2) 0.95899(10) 1.00009(7) 0.0345(6) Uani . . 1.000
C C3 0.6746(2) 0.92758(10) 0.94629(7) 0.0321(6) Uani . . 1.000
C C4 0.7851(2) 0.95408(9) 0.90103(7) 0.0309(5) Uani . . 1.000
C C5 0.9383(2) 1.05520(10) 0.91219(7) 0.0308(6) Uani . . 1.000
C C6 1.0587(2) 1.08406(10) 0.81389(7) 0.0354(6) Uani . . 1.000
C C7 0.9866(3) 1.14807(11) 0.80216(9) 0.0455(7) Uani . . 1.000
C C8 1.2068(2) 1.08975(12) 0.84463(9) 0.0428(7) Uani . . 1.000
C C9 1.0704(3) 1.04371(12) 0.75502(8) 0.0459(7) Uani . . 1.000
C C10 0.9001(2) 0.90391(10) 0.88007(7) 0.0343(6) Uani . . 1.000
C C11 0.8398(3) 0.86263(11) 0.82758(8) 0.0404(7) Uani . . 1.000
C C12 0.9515(3) 0.81462(11) 0.80205(9) 0.0460(7) Uani . . 1.000
C C13 0.9772(3) 0.75551(12) 0.84067(10) 0.0459(7) Uani . . 1.000
C C14 0.8654(3) 0.67016(13) 0.89480(11) 0.0604(9) Uani . . 1.000
C C15 0.5813(2) 0.87049(10) 0.93627(7) 0.0347(6) Uani . . 1.000
C C16 0.6175(3) 0.81437(11) 0.96806(9) 0.0439(7) Uani . . 1.000
C C17 0.5335(3) 0.75894(12) 0.96383(10) 0.0541(8) Uani . . 1.000
C C18 0.4101(3) 0.75838(13) 0.92703(10) 0.0546(8) Uani . . 1.000
C C19 0.3711(3) 0.81283(12) 0.89444(9) 0.0483(7) Uani . . 1.000
C C20 0.4561(2) 0.86762(10) 0.89889(8) 0.0367(6) Uani . . 1.000
H H2 0.62450 0.94910 1.03550 0.0410 Uiso calc R 1.000
H H4 0.73330 0.97180 0.86400 0.0370 Uiso calc R 1.000
H H4O 1.00180 0.88220 0.95260 0.0570 Uiso calc R 1.000
H H7A 0.89070 1.14110 0.78300 0.0680 Uiso calc R 1.000
H H7B 1.04790 1.17380 0.77430 0.0680 Uiso calc R 1.000
H H7C 0.97420 1.17110 0.84150 0.0680 Uiso calc R 1.000
H H8A 1.19770 1.11540 0.88250 0.0640 Uiso calc R 1.000
H H8B 1.27540 1.11090 0.81630 0.0640 Uiso calc R 1.000
H H8C 1.24320 1.04660 0.85500 0.0640 Uiso calc R 1.000
H H9A 1.11600 1.00210 0.76470 0.0690 Uiso calc R 1.000
H H9B 1.13020 1.06670 0.72450 0.0690 Uiso calc R 1.000
H H9C 0.97240 1.03640 0.73800 0.0690 Uiso calc R 1.000
H H10 0.98860 0.92740 0.86480 0.0410 Uiso calc R 1.000
H H11A 0.80700 0.89130 0.79360 0.0480 Uiso calc R 1.000
H H11B 0.75340 0.83860 0.84280 0.0480 Uiso calc R 1.000
H H12A 0.91880 0.80070 0.76040 0.0550 Uiso calc R 1.000
H H12B 1.04600 0.83730 0.79680 0.0550 Uiso calc R 1.000
H H14A 0.91600 0.63690 0.87070 0.0910 Uiso calc R 1.000
H H14B 0.76790 0.65460 0.90630 0.0910 Uiso calc R 1.000
H H14C 0.92170 0.67960 0.93230 0.0910 Uiso calc R 1.000
H H16 0.70240 0.81400 0.99340 0.0530 Uiso calc R 1.000
H H17 0.56080 0.72130 0.98620 0.0650 Uiso calc R 1.000
H H18 0.35210 0.72040 0.92420 0.0650 Uiso calc R 1.000
H H19 0.28620 0.81270 0.86910 0.0580 Uiso calc R 1.000

loop_
_atom_type_symbol
_atom_type_description
_atom_type_scat_dispersion_real
_atom_type_scat_dispersion_imag
_atom_type_scat_source
C C 0.0033 0.0016 'International Tables Vol C Tables 4.2.6.8 and 6.1.1.4'
H H 0.0000 0.0000 'International Tables Vol C Tables 4.2.6.8 and 6.1.1.4'
N N 0.0061 0.0033 'International Tables Vol C Tables 4.2.6.8 and 6.1.1.4'
O O 0.0106 0.0060 'International Tables Vol C Tables 4.2.6.8 and 6.1.1.4'

loop_
_geom_angle_atom_site_label_1
_geom_angle_atom_site_label_2
_geom_angle_atom_site_label_3
_geom_angle_site_symmetry_1
_geom_angle_site_symmetry_2
_geom_angle_site_symmetry_3
_geom_angle
_geom_angle_publ_flag
C5 O3 C6 . . . 121.15(14) no
C13 O6 C14 . . . 115.78(19) no
C10 O4 H4O . . . 109.00 no
C1 N1 C4 . . . 111.13(15) no
C1 N1 C5 . . . 123.74(16) no
C4 N1 C5 . . . 124.32(13) no
O7 N2 O8 . . . 122.9(2) no
O7 N2 C20 . . . 118.69(16) no
O8 N2 C20 . . . 118.38(19) no
O1 C1 C2 . . . 128.47(15) no
N1 C1 C2 . . . 105.86(15) no
O1 C1 N1 . . . 125.67(17) no
C1 C2 C3 . . . 110.77(15) no
C2 C3 C4 . . . 110.67(17) no
C2 C3 C15 . . . 123.28(16) no
C4 C3 C15 . . . 125.74(14) no
N1 C4 C10 . . . 112.77(15) no
C3 C4 C10 . . . 113.62(15) no
N1 C4 C3 . . . 101.48(13) no
O2 C5 O3 . . . 126.62(17) no
O2 C5 N1 . . . 124.21(15) no
O3 C5 N1 . . . 109.15(16) no
O3 C6 C7 . . . 108.81(16) no
O3 C6 C8 . . . 110.62(14) no
C7 C6 C8 . . . 113.46(19) no
C7 C6 C9 . . . 111.95(15) no
C8 C6 C9 . . . 110.23(17) no
O3 C6 C9 . . . 101.08(16) no
O4 C10 C11 . . . 108.73(16) no
C4 C10 C11 . . . 110.42(16) no
O4 C10 C4 . . . 111.62(13) no
C10 C11 C12 . . . 113.1(2) no
C11 C12 C13 . . . 115.79(18) no
O5 C13 C12 . . . 125.1(2) no
O6 C13 C12 . . . 111.7(2) no
O5 C13 O6 . . . 123.0(2) no
C3 C15 C20 . . . 126.24(18) no
C16 C15 C20 . . . 116.32(19) no
C3 C15 C16 . . . 117.42(17) no
C15 C16 C17 . . . 121.9(2) no
C16 C17 C18 . . . 119.9(2) no
C17 C18 C19 . . . 120.0(2) no
C18 C19 C20 . . . 119.5(2) no
N2 C20 C19 . . . 117.34(17) no
C15 C20 C19 . . . 122.36(19) no
N2 C20 C15 . . . 120.29(18) no
C1 C2 H2 . . . 125.00 no
C3 C2 H2 . . . 125.00 no
N1 C4 H4 . . . 110.00 no
C3 C4 H4 . . . 110.00 no
C10 C4 H4 . . . 110.00 no
C6 C7 H7A . . . 110.00 no
C6 C7 H7B . . . 109.00 no
C6 C7 H7C . . . 109.00 no
H7A C7 H7B . . . 109.00 no
H7A C7 H7C . . . 110.00 no
H7B C7 H7C . . . 109.00 no
C6 C8 H8A . . . 109.00 no
C6 C8 H8B . . . 110.00 no
C6 C8 H8C . . . 109.00 no
H8A C8 H8B . . . 109.00 no
H8A C8 H8C . . . 109.00 no
H8B C8 H8C . . . 109.00 no
C6 C9 H9A . . . 110.00 no
C6 C9 H9B . . . 109.00 no
C6 C9 H9C . . . 109.00 no
H9A C9 H9B . . . 109.00 no
H9A C9 H9C . . . 109.00 no
H9B C9 H9C . . . 109.00 no
O4 C10 H10 . . . 109.00 no
C4 C10 H10 . . . 109.00 no
C11 C10 H10 . . . 109.00 no
C10 C11 H11A . . . 109.00 no
C10 C11 H11B . . . 109.00 no
C12 C11 H11A . . . 109.00 no
C12 C11 H11B . . . 109.00 no
H11A C11 H11B . . . 108.00 no
C11 C12 H12A . . . 108.00 no
C11 C12 H12B . . . 108.00 no
C13 C12 H12A . . . 108.00 no
C13 C12 H12B . . . 108.00 no
H12A C12 H12B . . . 107.00 no
O6 C14 H14A . . . 109.00 no
O6 C14 H14B . . . 109.00 no
O6 C14 H14C . . . 110.00 no
H14A C14 H14B . . . 109.00 no
H14A C14 H14C . . . 109.00 no
H14B C14 H14C . . . 110.00 no
C15 C16 H16 . . . 119.00 no
C17 C16 H16 . . . 119.00 no
C16 C17 H17 . . . 120.00 no
C18 C17 H17 . . . 120.00 no
C17 C18 H18 . . . 120.00 no
C19 C18 H18 . . . 120.00 no
C18 C19 H19 . . . 120.00 no
C20 C19 H19 . . . 120.00 no

loop_
_geom_bond_atom_site_label_1
_geom_bond_atom_site_label_2
_geom_bond_site_symmetry_1
_geom_bond_site_symmetry_2
_geom_bond_distance
_geom_bond_publ_flag
O1 C1 . . 1.223(2) no
O2 C5 . . 1.205(2) no
O3 C5 . . 1.3384(19) no
O3 C6 . . 1.491(2) no
O4 C10 . . 1.422(2) no
O5 C13 . . 1.202(3) no
O6 C13 . . 1.335(3) no
O6 C14 . . 1.442(3) no
O7 N2 . . 1.228(3) no
O8 N2 . . 1.231(2) no
O4 H4O . . 0.8400 no
N1 C4 . . 1.477(2) no
N1 C5 . . 1.385(3) no
N1 C1 . . 1.411(2) no
N2 C20 . . 1.462(3) no
C1 C2 . . 1.451(3) no
C2 C3 . . 1.333(2) no
C3 C15 . . 1.474(3) no
C3 C4 . . 1.509(2) no
C4 C10 . . 1.546(3) no
C6 C7 . . 1.502(3) no
C6 C8 . . 1.513(3) no
C6 C9 . . 1.525(3) no
C10 C11 . . 1.523(3) no
C11 C12 . . 1.528(3) no
C12 C13 . . 1.500(3) no
C15 C20 . . 1.402(2) no
C15 C16 . . 1.390(3) no
C16 C17 . . 1.384(4) no
C17 C18 . . 1.380(4) no
C18 C19 . . 1.376(3) no
C19 C20 . . 1.379(3) no
C2 H2 . . 0.9500 no
C4 H4 . . 1.0000 no
C7 H7A . . 0.9800 no
C7 H7B . . 0.9800 no
C7 H7C . . 0.9800 no
C8 H8A . . 0.9800 no
C8 H8B . . 0.9800 no
C8 H8C . . 0.9800 no
C9 H9A . . 0.9800 no
C9 H9B . . 0.9800 no
C9 H9C . . 0.9800 no
C10 H10 . . 1.0000 no
C11 H11A . . 0.9900 no
C11 H11B . . 0.9900 no
C12 H12A . . 0.9900 no
C12 H12B . . 0.9900 no
C14 H14A . . 0.9800 no
C14 H14B . . 0.9800 no
C14 H14C . . 0.9800 no
C16 H16 . . 0.9500 no
C17 H17 . . 0.9500 no
C18 H18 . . 0.9500 no
C19 H19 . . 0.9500 no

loop_
_geom_hbond_atom_site_label_D
_geom_hbond_atom_site_label_H
_geom_hbond_atom_site_label_A
_geom_hbond_site_symmetry_A
_geom_hbond_distance_DH
_geom_hbond_distance_HA
_geom_hbond_distance_DA
_geom_hbond_angle_DHA
_geom_hbond_publ_flag
O4 H4O O1 5_777 0.84 2.15 2.903(2) 149 yes
O4 H4O O2 5_777 0.84 2.33 2.9696(16) 134 yes

loop_
_geom_torsion_atom_site_label_1
_geom_torsion_atom_site_label_2
_geom_torsion_atom_site_label_3
_geom_torsion_atom_site_label_4
_geom_torsion_site_symmetry_1
_geom_torsion_site_symmetry_2
_geom_torsion_site_symmetry_3
_geom_torsion_site_symmetry_4
_geom_torsion
_geom_torsion_publ_flag
C6 O3 C5 O2 . . . . 5.9(3) no
C6 O3 C5 N1 . . . . -175.48(15) no
C5 O3 C6 C7 . . . . -73.9(2) no
C5 O3 C6 C8 . . . . 51.4(2) no
C5 O3 C6 C9 . . . . 168.17(17) no
C14 O6 C13 O5 . . . . 2.7(3) no
C14 O6 C13 C12 . . . . 179.15(18) no
C4 N1 C1 O1 . . . . 179.15(18) no
C4 N1 C1 C2 . . . . -1.4(2) no
C5 N1 C1 O1 . . . . -10.8(3) no
C5 N1 C1 C2 . . . . 168.65(17) no
C1 N1 C4 C3 . . . . 2.58(19) no
C1 N1 C4 C10 . . . . -119.33(16) no
C5 N1 C4 C3 . . . . -167.39(17) no
C5 N1 C4 C10 . . . . 70.7(2) no
C1 N1 C5 O2 . . . . 8.1(3) no
C1 N1 C5 O3 . . . . -170.64(16) no
C4 N1 C5 O2 . . . . 176.79(18) no
C4 N1 C5 O3 . . . . -1.9(2) no
O7 N2 C20 C15 . . . . -10.9(3) no
O7 N2 C20 C19 . . . . 168.10(18) no
O8 N2 C20 C15 . . . . 169.43(17) no
O8 N2 C20 C19 . . . . -11.6(3) no
O1 C1 C2 C3 . . . . 178.8(2) no
N1 C1 C2 C3 . . . . -0.6(2) no
C1 C2 C3 C4 . . . . 2.3(2) no
C1 C2 C3 C15 . . . . 176.26(17) no
C2 C3 C4 N1 . . . . -3.0(2) no
C2 C3 C4 C10 . . . . 118.35(18) no
C15 C3 C4 N1 . . . . -176.71(17) no
C15 C3 C4 C10 . . . . -55.4(2) no
C2 C3 C15 C16 . . . . -67.2(3) no
C2 C3 C15 C20 . . . . 110.8(2) no
C4 C3 C15 C16 . . . . 105.8(2) no
C4 C3 C15 C20 . . . . -76.2(3) no
N1 C4 C10 O4 . . . . 76.74(18) no
N1 C4 C10 C11 . . . . -162.19(15) no
C3 C4 C10 O4 . . . . -38.0(2) no
C3 C4 C10 C11 . . . . 83.03(18) no
O4 C10 C11 C12 . . . . -60.7(2) no
C4 C10 C11 C12 . . . . 176.57(16) no
C10 C11 C12 C13 . . . . 77.2(3) no
C11 C12 C13 O5 . . . . -135.7(3) no
C11 C12 C13 O6 . . . . 48.0(3) no
C3 C15 C16 C17 . . . . 177.31(19) no
C20 C15 C16 C17 . . . . -0.9(3) no
C3 C15 C20 N2 . . . . 2.1(3) no
C3 C15 C20 C19 . . . . -176.86(18) no
C16 C15 C20 N2 . . . . -179.86(17) no
C16 C15 C20 C19 . . . . 1.2(3) no
C15 C16 C17 C18 . . . . 0.2(3) no
C16 C17 C18 C19 . . . . 0.2(4) no
C17 C18 C19 C20 . . . . 0.0(3) no
C18 C19 C20 N2 . . . . -179.74(19) no
C18 C19 C20 C15 . . . . -0.8(3) no
